data_7200082
loop_
_publ_author_name
'Kendrick, John'
'Gourlay, Matthew D.'
'Neumann, Marcus A.'
'Leusen, Frank J. J.'

_publ_section_title
;
 Predicting spontaneous racemate resolution using recent developments in
 crystal structure prediction
;
_journal_issue 11
_journal_name_full CrystEngComm
_journal_page_first 2391
_journal_page_last 2399
_journal_paper_doi 10.1039/b909038j
_journal_volume 11
_journal_year 2009
_space_group_IT_number 14
_symmetry_cell_setting monoclinic
_symmetry_Int_Tables_number 14
_symmetry_space_group_name_Hall '-P 2ybc'
_symmetry_space_group_name_H-M 'P 1 21/c 1'
_cell_angle_alpha 90.000000
_cell_angle_beta 92.594606
_cell_angle_gamma 90.000000
_cell_length_a 7.886959
_cell_length_b 7.584560
_cell_length_c 8.847889
_cell_volume 528.730
_cod_data_source_file 4HMO_racemic.cif
_cod_data_source_block 4HMO_R_15
_cod_original_sg_symbol_H-M 'P 2_1/c'
_cod_struct_determination_method theoretical
_cod_database_code 7200082

loop_
_symmetry_equiv_pos_site_id
_symmetry_equiv_pos_as_xyz
1 x,y,z
2 -x,y+1/2,-z+1/2
3 -x,-y,-z
4 x,-y+1/2,z+1/2

loop_
_atom_site_label
_atom_site_type_symbol
_atom_site_fract_x
_atom_site_fract_y
_atom_site_fract_z
C46 C 0.294927 0.975701 1.771101
C47 C 0.220754 0.861096 1.895513
O48 O 0.037800 0.855336 1.858941
C49 C 0.010269 0.914002 1.714915
N50 N 0.154308 0.973012 1.658061
O51 O -0.134360 0.909380 1.651928
C52 C 0.456406 0.901992 1.707621
O53 O 0.587213 0.899917 1.824026
H54 H 0.318114 1.110539 1.812259
H55 H 0.696030 0.893457 1.772382
H56 H 0.241325 0.916661 2.008562
H57 H 0.153905 1.033839 1.553974
H58 H 0.430925 0.768171 1.662782
H59 H 0.267432 0.724997 1.892198
H60 H 0.492313 0.986338 1.612749
